data_4104204
loop_
_publ_author_name
'Hakan Usta'
'Chad Risko'
'Zhiming Wang'
'Hui Huang'
'Murat K. Deliomeroglu'
'Aleksandr Zhukhovitskiy'
'Antonio Facchetti'
'Tobin J. Marks'

_publ_section_title
;
 Design, Synthesis, and Characterization of Ladder-Type Molecules and
 Polymers. Air-Stable, Solution-Processablen-Channel and Ambipolar
 Semiconductors for Thin-Film Transistors via Experiment and Theory
;
_journal_name_full 'Journal of the American Chemical Society'
_journal_page_first 5586
_journal_page_last 5608
_journal_paper_doi 10.1021/ja809555c
_journal_volume 131
_journal_year 2009
_chemical_formula_sum 'C50 H45 Br2 Cl3 N4'
_chemical_formula_weight 968.07
_chemical_name_systematic
; 
 ? 
;
_space_group_IT_number 45
_symmetry_cell_setting orthorhombic
_symmetry_space_group_name_Hall 'I 2 -2c'
_symmetry_space_group_name_H-M 'I b a 2'
_atom_sites_solution_hydrogens geom
_atom_sites_solution_primary direct
_atom_sites_solution_secondary difmap
_audit_creation_method SHELXL-97
_cell_angle_alpha 90.00
_cell_angle_beta 90.00
_cell_angle_gamma 90.00
_cell_formula_units_Z 16
_cell_length_a 22.2091(6)
_cell_length_b 22.2174(7)
_cell_length_c 36.3970(10)
_cell_measurement_reflns_used 9137
_cell_measurement_temperature 100(2)
_cell_measurement_theta_max 28.69
_cell_measurement_theta_min 2.59
_cell_volume 17959.3(9)
_computing_cell_refinement 'SAINT V7.23A (Bruker, 2005)'
_computing_data_collection 'APEX2 V2.1-4 (Bruker, 2007)'
_computing_data_reduction 'Bruker SAINT'
_computing_molecular_graphics 'Bruker SHELXTL'
_computing_publication_material 'Bruker SHELXTL'
_computing_structure_refinement 'SHELXL-97 (Sheldrick, 1997)'
_computing_structure_solution 'SHELXS-97 (Sheldrick, 1990)'
_diffrn_ambient_temperature 100(2)
_diffrn_measured_fraction_theta_full 0.998
_diffrn_measured_fraction_theta_max 0.998
_diffrn_measurement_device_type 'CCD area detector'
_diffrn_measurement_method 'phi and omega scans'
_diffrn_radiation_monochromator graphite
_diffrn_radiation_source 'fine-focus sealed tube'
_diffrn_radiation_type MoK\a
_diffrn_radiation_wavelength 0.71073
_diffrn_reflns_av_R_equivalents 0.1096
_diffrn_reflns_av_sigmaI/netI 0.1280
_diffrn_reflns_limit_h_max 31
_diffrn_reflns_limit_h_min -29
_diffrn_reflns_limit_k_max 31
_diffrn_reflns_limit_k_min -31
_diffrn_reflns_limit_l_max 52
_diffrn_reflns_limit_l_min -51
_diffrn_reflns_number 193890
_diffrn_reflns_theta_full 30.55
_diffrn_reflns_theta_max 30.55
_diffrn_reflns_theta_min 1.07
_exptl_absorpt_coefficient_mu 2.024
_exptl_absorpt_correction_T_max 0.6759
_exptl_absorpt_correction_T_min 0.6306
_exptl_absorpt_correction_type numerical
_exptl_absorpt_process_details face-indexed
_exptl_crystal_colour dark
_exptl_crystal_density_diffrn 1.432
_exptl_crystal_density_method 'not measured'
_exptl_crystal_description block
_exptl_crystal_F_000 7904
_exptl_crystal_size_max 0.25
_exptl_crystal_size_mid 0.22
_exptl_crystal_size_min 0.21
_refine_diff_density_max 0.572
_refine_diff_density_min -0.490
_refine_diff_density_rms 0.097
_refine_ls_abs_structure_details 'Flack H D (1983), Acta Cryst. A39, 876-881'
_refine_ls_abs_structure_Flack 0.079(6)
_refine_ls_extinction_method none
_refine_ls_goodness_of_fit_ref 1.033
_refine_ls_hydrogen_treatment constr
_refine_ls_matrix_type full
_refine_ls_number_parameters 1068
_refine_ls_number_reflns 27207
_refine_ls_number_restraints 1
_refine_ls_restrained_S_all 1.033
_refine_ls_R_factor_all 0.0837
_refine_ls_R_factor_gt 0.0436
_refine_ls_shift/su_max 0.005
_refine_ls_shift/su_mean 0.000
_refine_ls_structure_factor_coef Fsqd
_refine_ls_weighting_details 'calc w=1/[\s^2^(Fo^2^)+(0.0142P)^2^+0.0000P] where P=(Fo^2^+2Fc^2^)/3'
_refine_ls_weighting_scheme calc
_refine_ls_wR_factor_gt 0.0684
_refine_ls_wR_factor_ref 0.0720
_reflns_number_gt 17229
_reflns_number_total 27207
_reflns_threshold_expression >2sigma(I)
_cod_data_source_file ja809555c_si_004.cif
_cod_data_source_block s02z1_0m
_cod_original_sg_symbol_H-M Iba2
_cod_database_code 4104204

loop_
_symmetry_equiv_pos_as_xyz
'x, y, z'
'-x, -y, z'
'x+1/2, -y+1/2, z'
'-x+1/2, y+1/2, z'
'x+1/2, y+1/2, z+1/2'
'-x+1/2, -y+1/2, z+1/2'
'x+1, -y+1, z+1/2'
'-x+1, y+1, z+1/2'

loop_
_atom_site_label
_atom_site_type_symbol
_atom_site_fract_x
_atom_site_fract_y
_atom_site_fract_z
_atom_site_U_iso_or_equiv
_atom_site_adp_type
_atom_site_occupancy
_atom_site_symmetry_multiplicity
_atom_site_calc_flag
_atom_site_refinement_flags
Br1 Br 0.07821(3) 0.67390(2) 0.296170(19) 0.02517(16) Uani 1 1 d .
Br2 Br 0.08604(3) -0.17556(3) 0.314130(17) 0.02473(16) Uani 1 1 d .
Br3 Br 1.17431(2) 0.41086(3) 0.546154(19) 0.02875(17) Uani 1 1 d .
Br4 Br 0.32354(2) 0.42355(3) 0.564769(17) 0.01828(14) Uani 1 1 d .
Cl1 Cl 0.28103(8) 0.39962(8) 0.39663(4) 0.0547(5) Uani 1 1 d .
Cl2 Cl 0.17196(7) 0.42135(7) 0.43699(4) 0.0371(4) Uani 1 1 d .
Cl3 Cl 0.28706(6) 0.43659(8) 0.47257(4) 0.0460(4) Uani 1 1 d .
Cl4 Cl 0.08343(6) 0.21595(7) 0.64489(4) 0.0426(4) Uani 1 1 d .
Cl5 Cl 0.07178(6) 0.32849(6) 0.68360(4) 0.0329(4) Uani 1 1 d .
Cl6 Cl 0.06059(7) 0.21616(7) 0.72293(4) 0.0439(4) Uani 1 1 d .
N1 N 0.0776(2) 0.5280(2) 0.18394(13) 0.0314(12) Uani 1 1 d .
N2 N 0.0829(2) 0.3369(2) 0.18683(12) 0.0282(12) Uani 1 1 d .
N3 N 0.0721(2) 0.1507(2) 0.19013(12) 0.0286(12) Uani 1 1 d .
N4 N 0.0758(2) -0.0412(2) 0.19530(12) 0.0262(11) Uani 1 1 d .
N5 N 1.0277(2) 0.4236(2) 0.43500(13) 0.0282(12) Uani 1 1 d .
N6 N 0.8368(2) 0.4265(2) 0.43772(13) 0.0325(13) Uani 1 1 d .
N7 N 0.6491(2) 0.4242(2) 0.44055(12) 0.0284(12) Uani 1 1 d .
N8 N 0.4575(2) 0.4260(2) 0.44565(12) 0.0292(12) Uani 1 1 d .
C1 C 0.0785(2) 0.5909(2) 0.30738(16) 0.0196(14) Uani 1 1 d .
C2 C 0.0787(2) 0.5501(2) 0.27800(15) 0.0136(12) Uani 1 1 d .
H2 H 0.0779 0.5634 0.2532 0.016 Uiso 1 1 calc R
C3 C 0.0802(2) 0.4890(2) 0.28688(15) 0.0132(13) Uani 1 1 d .
C4 C 0.0802(2) 0.4352(2) 0.26295(15) 0.0143(13) Uani 1 1 d .
C5 C 0.0813(2) 0.3828(2) 0.28760(14) 0.0115(12) Uani 1 1 d .
C6 C 0.0808(2) 0.3209(3) 0.28034(16) 0.0179(13) Uani 1 1 d .
H6 H 0.0786 0.3057 0.2560 0.021 Uiso 1 1 calc R
C7 C 0.0840(2) 0.2827(2) 0.31051(14) 0.0112(12) Uani 1 1 d .
C8 C 0.0826(2) 0.2162(2) 0.31148(13) 0.0122(12) Uani 1 1 d .
C9 C 0.0782(2) 0.1750(2) 0.28332(14) 0.0146(12) Uani 1 1 d .
H9 H 0.0754 0.1876 0.2584 0.017 Uiso 1 1 calc R
C10 C 0.0780(2) 0.1143(2) 0.29263(15) 0.0118(12) Uani 1 1 d .
C11 C 0.0772(2) 0.0594(2) 0.27033(15) 0.0139(12) Uani 1 1 d .
C12 C 0.0783(2) 0.0074(2) 0.29606(17) 0.0134(12) Uani 1 1 d .
C13 C 0.0788(2) -0.0545(2) 0.28987(14) 0.0137(12) Uani 1 1 d .
H13 H 0.0781 -0.0708 0.2658 0.016 Uiso 1 1 calc R
C14 C 0.0806(2) -0.0913(2) 0.32112(15) 0.0149(13) Uani 1 1 d .
C15 C 0.0810(2) -0.0686(3) 0.35617(15) 0.0179(13) Uani 1 1 d .
H15 H 0.0808 -0.0951 0.3766 0.021 Uiso 1 1 calc R
C16 C 0.0816(2) -0.0076(2) 0.36174(16) 0.0182(13) Uani 1 1 d .
H16 H 0.0829 0.0081 0.3860 0.022 Uiso 1 1 calc R
C17 C 0.0804(2) 0.0307(2) 0.33231(15) 0.0133(12) Uani 1 1 d .
C18 C 0.0822(2) 0.0966(2) 0.32996(15) 0.0131(12) Uani 1 1 d .
C19 C 0.08702(19) 0.1386(2) 0.35796(14) 0.0145(12) Uani 1 1 d .
H19 H 0.0892 0.1264 0.3829 0.017 Uiso 1 1 calc R
C20 C 0.08860(19) 0.1981(2) 0.34856(13) 0.0106(11) Uani 1 1 d .
C21 C 0.1000(2) 0.2531(2) 0.37312(12) 0.0129(11) Uani 1 1 d .
C22 C 0.0891(2) 0.3039(2) 0.34637(13) 0.0126(11) Uani 1 1 d .
C23 C 0.08814(19) 0.3652(2) 0.35378(13) 0.0138(11) Uani 1 1 d .
H23 H 0.0907 0.3800 0.3782 0.017 Uiso 1 1 calc R
C24 C 0.0833(2) 0.4044(2) 0.32393(14) 0.0104(12) Uani 1 1 d .
C25 C 0.0812(2) 0.4705(2) 0.32344(15) 0.0121(12) Uani 1 1 d .
C26 C 0.0803(2) 0.5110(2) 0.35175(16) 0.0168(13) Uani 1 1 d .
H26 H 0.0806 0.4977 0.3766 0.020 Uiso 1 1 calc R
C27 C 0.0788(2) 0.5716(3) 0.34353(16) 0.0196(13) Uani 1 1 d .
H27 H 0.0779 0.6003 0.3629 0.023 Uiso 1 1 calc R
C28 C 0.0802(2) 0.4339(2) 0.22526(13) 0.0168(12) Uani 1 1 d .
C29 C 0.0783(2) 0.4873(3) 0.20274(15) 0.0191(13) Uani 1 1 d .
C30 C 0.0813(2) 0.3791(2) 0.20403(14) 0.0183(12) Uani 1 1 d .
C31 C 0.0761(2) 0.0566(2) 0.23284(13) 0.0150(12) Uani 1 1 d .
C32 C 0.0761(2) 0.0010(2) 0.21266(16) 0.0167(13) Uani 1 1 d .
C33 C 0.0737(2) 0.1088(3) 0.20923(14) 0.0193(12) Uani 1 1 d .
C34 C 0.0611(2) 0.2548(2) 0.40808(13) 0.0170(12) Uani 1 1 d .
H34A H 0.0722 0.2197 0.4235 0.020 Uiso 1 1 calc R
H34B H 0.0717 0.2915 0.4221 0.020 Uiso 1 1 calc R
C35 C -0.0070(2) 0.2540(2) 0.40260(15) 0.0168(12) Uani 1 1 d .
H35A H -0.0191 0.2901 0.3884 0.020 Uiso 1 1 calc R
H35B H -0.0183 0.2181 0.3881 0.020 Uiso 1 1 calc R
C36 C -0.0409(2) 0.2533(2) 0.43882(14) 0.0208(13) Uani 1 1 d .
H36A H -0.0290 0.2888 0.4535 0.025 Uiso 1 1 calc R
H36B H -0.0295 0.2168 0.4528 0.025 Uiso 1 1 calc R
C37 C -0.1094(2) 0.2539(2) 0.43355(13) 0.0227(13) Uani 1 1 d .
H37A H -0.1214 0.2183 0.4189 0.027 Uiso 1 1 calc R
H37B H -0.1208 0.2903 0.4194 0.027 Uiso 1 1 calc R
C38 C -0.1443(2) 0.2535(2) 0.47012(13) 0.0240(14) Uani 1 1 d .
H38A H -0.1339 0.2165 0.4839 0.029 Uiso 1 1 calc R
H38B H -0.1314 0.2884 0.4851 0.029 Uiso 1 1 calc R
C39 C -0.2122(2) 0.2561(2) 0.46498(13) 0.0240(13) Uani 1 1 d .
H39A H -0.2254 0.2203 0.4510 0.029 Uiso 1 1 calc R
H39B H -0.2225 0.2922 0.4503 0.029 Uiso 1 1 calc R
C40 C -0.2464(2) 0.2585(3) 0.50160(16) 0.0290(16) Uani 1 1 d .
H40A H -0.2355 0.2227 0.5164 0.035 Uiso 1 1 calc R
H40B H -0.2333 0.2946 0.5154 0.035 Uiso 1 1 calc R
C41 C -0.3141(2) 0.2604(3) 0.49706(16) 0.0394(17) Uani 1 1 d .
H41A H -0.3247 0.2906 0.4786 0.059 Uiso 1 1 calc R
H41B H -0.3328 0.2710 0.5206 0.059 Uiso 1 1 calc R
H41C H -0.3286 0.2208 0.4891 0.059 Uiso 1 1 calc R
C42 C 0.16797(19) 0.25263(19) 0.38445(12) 0.0138(11) Uani 1 1 d .
H42A H 0.1753 0.2868 0.4013 0.017 Uiso 1 1 calc R
H42B H 0.1761 0.2151 0.3983 0.017 Uiso 1 1 calc R
C43 C 0.2122(2) 0.2567(2) 0.35288(13) 0.0176(12) Uani 1 1 d .
H43A H 0.2187 0.2997 0.3468 0.021 Uiso 1 1 calc R
H43B H 0.1944 0.2370 0.3310 0.021 Uiso 1 1 calc R
C44 C 0.2731(2) 0.2276(2) 0.36110(13) 0.0207(12) Uani 1 1 d .
H44A H 0.3012 0.2373 0.3408 0.025 Uiso 1 1 calc R
H44B H 0.2896 0.2457 0.3838 0.025 Uiso 1 1 calc R
C45 C 0.2713(2) 0.1593(2) 0.36590(14) 0.0215(13) Uani 1 1 d .
H45A H 0.2409 0.1489 0.3847 0.026 Uiso 1 1 calc R
H45B H 0.3110 0.1452 0.3748 0.026 Uiso 1 1 calc R
C46 C 0.2558(2) 0.1266(2) 0.32979(13) 0.0204(13) Uani 1 1 d .
H46A H 0.2163 0.1411 0.3209 0.025 Uiso 1 1 calc R
H46B H 0.2864 0.1371 0.3110 0.025 Uiso 1 1 calc R
C47 C 0.2534(2) 0.0582(2) 0.33373(15) 0.0227(14) Uani 1 1 d .
H47A H 0.2191 0.0472 0.3498 0.027 Uiso 1 1 calc R
H47B H 0.2908 0.0440 0.3458 0.027 Uiso 1 1 calc R
C48 C 0.2464(2) 0.0263(2) 0.29656(17) 0.0233(13) Uani 1 1 d .
H48A H 0.2087 0.0404 0.2848 0.028 Uiso 1 1 calc R
H48B H 0.2802 0.0384 0.2805 0.028 Uiso 1 1 calc R
C49 C 0.2449(2) -0.0413(3) 0.29876(19) 0.0361(17) Uani 1 1 d .
H49A H 0.2828 -0.0560 0.3092 0.054 Uiso 1 1 calc R
H49B H 0.2394 -0.0581 0.2741 0.054 Uiso 1 1 calc R
H49C H 0.2113 -0.0539 0.3145 0.054 Uiso 1 1 calc R
C50 C 1.0907(2) 0.4167(2) 0.55733(15) 0.0151(12) Uani 1 1 d .
C51 C 1.0506(2) 0.4198(2) 0.52869(15) 0.0179(13) Uani 1 1 d .
H51 H 1.0640 0.4208 0.5039 0.021 Uiso 1 1 calc R
C52 C 0.9891(2) 0.4215(2) 0.53728(15) 0.0115(12) Uani 1 1 d .
C53 C 0.9357(2) 0.4234(2) 0.51350(14) 0.0117(12) Uani 1 1 d .
C54 C 0.8828(2) 0.4224(2) 0.53843(14) 0.0118(12) Uani 1 1 d .
C55 C 0.8216(2) 0.4230(2) 0.53121(14) 0.0120(12) Uani 1 1 d .
H55 H 0.8065 0.4262 0.5069 0.014 Uiso 1 1 calc R
C56 C 0.7831(2) 0.4186(2) 0.56126(13) 0.0119(12) Uani 1 1 d .
C57 C 0.7167(2) 0.4178(2) 0.56258(14) 0.0117(11) Uani 1 1 d .
C58 C 0.6749(2) 0.4213(2) 0.53401(14) 0.0133(12) Uani 1 1 d .
H58 H 0.6874 0.4244 0.5091 0.016 Uiso 1 1 calc R
C59 C 0.6138(2) 0.4201(2) 0.54355(15) 0.0104(12) Uani 1 1 d .
C60 C 0.5590(2) 0.4216(2) 0.52101(15) 0.0152(13) Uani 1 1 d .
C61 C 0.5083(2) 0.4212(2) 0.54640(17) 0.0130(12) Uani 1 1 d .
C62 C 0.4451(2) 0.4227(2) 0.54040(15) 0.0170(13) Uani 1 1 d .
H62 H 0.4283 0.4232 0.5164 0.020 Uiso 1 1 calc R
C63 C 0.4088(2) 0.4235(2) 0.57218(15) 0.0150(12) Uani 1 1 d .
C64 C 0.4303(2) 0.4231(2) 0.60691(14) 0.0161(12) Uani 1 1 d .
H64 H 0.4033 0.4239 0.6271 0.019 Uiso 1 1 calc R
C65 C 0.4925(2) 0.4214(2) 0.61298(15) 0.0143(13) Uani 1 1 d .
H65 H 0.5084 0.4210 0.6372 0.017 Uiso 1 1 calc R
C66 C 0.5301(2) 0.4202(2) 0.58307(14) 0.0114(12) Uani 1 1 d .
C67 C 0.5963(2) 0.4179(2) 0.58088(16) 0.0138(12) Uani 1 1 d .
C68 C 0.6379(2) 0.4133(2) 0.60909(14) 0.0150(12) Uani 1 1 d .
H68 H 0.6256 0.4107 0.6340 0.018 Uiso 1 1 calc R
C69 C 0.6990(2) 0.4126(2) 0.59927(13) 0.0114(11) Uani 1 1 d .
C70 C 0.75208(19) 0.4019(2) 0.62412(12) 0.0113(11) Uani 1 1 d .
C71 C 0.8040(2) 0.4134(2) 0.59709(13) 0.0113(11) Uani 1 1 d .
C72 C 0.8658(2) 0.4136(2) 0.60457(14) 0.0143(12) Uani 1 1 d .
H72 H 0.8806 0.4102 0.6290 0.017 Uiso 1 1 calc R
C73 C 0.9045(2) 0.4191(2) 0.57508(14) 0.0122(12) Uani 1 1 d .
C74 C 0.9710(2) 0.4195(2) 0.57407(14) 0.0132(12) Uani 1 1 d .
C75 C 1.0116(2) 0.4177(2) 0.60255(16) 0.0191(13) Uani 1 1 d .
H75 H 0.9985 0.4174 0.6274 0.023 Uiso 1 1 calc R
C76 C 1.0731(2) 0.4165(2) 0.59374(15) 0.0188(13) Uani 1 1 d .
H76 H 1.1025 0.4155 0.6127 0.023 Uiso 1 1 calc R
C77 C 0.9335(2) 0.4247(2) 0.47627(13) 0.0136(11) Uani 1 1 d .
C78 C 0.9876(2) 0.4242(2) 0.45365(15) 0.0180(13) Uani 1 1 d .
C79 C 0.8791(3) 0.4254(2) 0.45504(14) 0.0198(13) Uani 1 1 d .
C80 C 0.5561(2) 0.4227(2) 0.48365(14) 0.0159(12) Uani 1 1 d .
C81 C 0.6093(2) 0.4231(2) 0.46003(15) 0.0223(13) Uani 1 1 d .
C82 C 0.4998(3) 0.4242(3) 0.46298(16) 0.0218(14) Uani 1 1 d .
C83 C 0.7539(2) 0.4402(2) 0.65909(12) 0.0117(11) Uani 1 1 d .
H83A H 0.7187 0.4294 0.6744 0.014 Uiso 1 1 calc R
H83B H 0.7905 0.4293 0.6731 0.014 Uiso 1 1 calc R
C84 C 0.7537(2) 0.5076(2) 0.65355(14) 0.0156(12) Uani 1 1 d .
H84A H 0.7180 0.5189 0.6388 0.019 Uiso 1 1 calc R
H84B H 0.7900 0.5192 0.6395 0.019 Uiso 1 1 calc R
C85 C 0.7526(2) 0.5425(2) 0.68985(14) 0.0192(13) Uani 1 1 d .
H85A H 0.7166 0.5304 0.7041 0.023 Uiso 1 1 calc R
H85B H 0.7886 0.5316 0.7044 0.023 Uiso 1 1 calc R
C86 C 0.7515(2) 0.6099(2) 0.68441(13) 0.0199(12) Uani 1 1 d .
H86A H 0.7152 0.6209 0.6701 0.024 Uiso 1 1 calc R
H86B H 0.7872 0.6220 0.6699 0.024 Uiso 1 1 calc R
C87 C 0.7511(2) 0.6452(2) 0.72096(13) 0.0250(14) Uani 1 1 d .
H87A H 0.7155 0.6328 0.7355 0.030 Uiso 1 1 calc R
H87B H 0.7875 0.6346 0.7352 0.030 Uiso 1 1 calc R
C88 C 0.7493(2) 0.7133(2) 0.71541(14) 0.0275(14) Uani 1 1 d .
H88A H 0.7859 0.7262 0.7020 0.033 Uiso 1 1 calc R
H88B H 0.7139 0.7239 0.7002 0.033 Uiso 1 1 calc R
C89 C 0.7457(3) 0.7464(3) 0.75182(17) 0.0361(18) Uani 1 1 d .
H89A H 0.7804 0.7345 0.7673 0.043 Uiso 1 1 calc R
H89B H 0.7085 0.7342 0.7648 0.043 Uiso 1 1 calc R
C90 C 0.7459(3) 0.8156(2) 0.74722(16) 0.0436(19) Uani 1 1 d .
H90A H 0.7864 0.8291 0.7406 0.065 Uiso 1 1 calc R
H90B H 0.7337 0.8346 0.7704 0.065 Uiso 1 1 calc R
H90C H 0.7176 0.8270 0.7278 0.065 Uiso 1 1 calc R
C91 C 0.75407(19) 0.3338(2) 0.63547(12) 0.0135(11) Uani 1 1 d .
H91A H 0.7931 0.3257 0.6477 0.016 Uiso 1 1 calc R
H91B H 0.7219 0.3264 0.6537 0.016 Uiso 1 1 calc R
C92 C 0.74651(19) 0.2894(2) 0.60393(13) 0.0153(12) Uani 1 1 d .
H92A H 0.7031 0.2851 0.5985 0.018 Uiso 1 1 calc R
H92B H 0.7662 0.3061 0.5818 0.018 Uiso 1 1 calc R
C93 C 0.7726(2) 0.2274(2) 0.61158(13) 0.0136(11) Uani 1 1 d .
H93A H 0.7610 0.1999 0.5914 0.016 Uiso 1 1 calc R
H93B H 0.7549 0.2116 0.6346 0.016 Uiso 1 1 calc R
C94 C 0.8430(2) 0.2275(2) 0.61532(13) 0.0229(13) Uani 1 1 d .
H94A H 0.8550 0.2570 0.6343 0.027 Uiso 1 1 calc R
H94B H 0.8566 0.1872 0.6235 0.027 Uiso 1 1 calc R
C95 C 0.8742(2) 0.2432(2) 0.57929(13) 0.0171(12) Uani 1 1 d .
H95A H 0.8604 0.2834 0.5711 0.021 Uiso 1 1 calc R
H95B H 0.8622 0.2136 0.5603 0.021 Uiso 1 1 calc R
C96 C 0.9428(2) 0.2438(2) 0.58236(14) 0.0211(13) Uani 1 1 d .
H96A H 0.9565 0.2052 0.5931 0.025 Uiso 1 1 calc R
H96B H 0.9552 0.2766 0.5991 0.025 Uiso 1 1 calc R
C97 C 0.9728(2) 0.2528(2) 0.54494(18) 0.0247(14) Uani 1 1 d .
H97A H 0.9586 0.2913 0.5343 0.030 Uiso 1 1 calc R
H97B H 0.9598 0.2200 0.5283 0.030 Uiso 1 1 calc R
C98 C 1.0417(2) 0.2536(3) 0.54633(19) 0.0316(16) Uani 1 1 d .
H98A H 1.0551 0.2837 0.5643 0.047 Uiso 1 1 calc R
H98B H 1.0576 0.2639 0.5220 0.047 Uiso 1 1 calc R
H98C H 1.0565 0.2138 0.5536 0.047 Uiso 1 1 calc R
C99 C 0.2476(2) 0.4446(3) 0.43076(15) 0.0301(15) Uani 1 1 d .
H99 H 0.2485 0.4878 0.4229 0.036 Uiso 1 1 calc R
C100 C 0.0477(3) 0.2539(2) 0.68106(14) 0.0248(14) Uani 1 1 d .
H100 H 0.0034 0.2538 0.6762 0.030 Uiso 1 1 calc R

loop_
_atom_site_aniso_label
_atom_site_aniso_U_11
_atom_site_aniso_U_22
_atom_site_aniso_U_33
_atom_site_aniso_U_23
_atom_site_aniso_U_13
_atom_site_aniso_U_12
Br1 0.0267(3) 0.0128(3) 0.0360(4) 0.0001(3) -0.0061(3) 0.0001(2)
Br2 0.0407(4) 0.0133(3) 0.0202(3) 0.0000(3) -0.0001(3) 0.0010(3)
Br3 0.0099(3) 0.0471(4) 0.0292(4) -0.0006(3) 0.0012(3) -0.0005(3)
Br4 0.0118(3) 0.0217(3) 0.0213(3) 0.0016(3) -0.0024(3) 0.0001(2)
Cl1 0.0560(11) 0.0712(12) 0.0369(10) -0.0100(9) 0.0191(8) -0.0038(9)
Cl2 0.0267(9) 0.0520(11) 0.0327(9) -0.0092(8) -0.0028(7) -0.0067(8)
Cl3 0.0307(9) 0.0779(13) 0.0293(9) 0.0069(8) -0.0075(7) -0.0158(8)
Cl4 0.0453(9) 0.0495(11) 0.0328(9) -0.0159(8) 0.0033(7) 0.0096(8)
Cl5 0.0455(9) 0.0209(9) 0.0322(9) 0.0027(7) 0.0005(7) -0.0040(7)
Cl6 0.0733(11) 0.0292(10) 0.0292(9) 0.0066(7) -0.0115(8) -0.0112(8)
N1 0.051(3) 0.025(3) 0.019(3) 0.005(2) -0.002(2) -0.001(2)
N2 0.047(3) 0.027(3) 0.011(3) 0.002(2) 0.002(2) 0.000(2)
N3 0.045(3) 0.027(3) 0.013(2) -0.009(2) 0.002(2) -0.002(2)
N4 0.042(3) 0.017(3) 0.020(3) 0.001(2) 0.001(2) -0.002(2)
N5 0.024(3) 0.040(3) 0.020(3) -0.005(2) 0.004(2) -0.002(2)
N6 0.030(3) 0.053(4) 0.015(3) -0.001(2) 0.000(2) 0.006(3)
N7 0.020(3) 0.053(3) 0.012(2) -0.002(2) 0.000(2) 0.003(2)
N8 0.028(3) 0.044(3) 0.016(3) 0.000(2) -0.007(2) -0.002(2)
C1 0.014(3) 0.012(3) 0.033(4) 0.005(3) -0.005(2) -0.001(2)
C2 0.013(3) 0.016(3) 0.012(3) 0.000(2) -0.002(2) -0.003(2)
C3 0.010(3) 0.014(3) 0.015(3) -0.002(2) 0.001(2) -0.002(2)
C4 0.010(3) 0.012(3) 0.021(3) -0.001(3) 0.000(2) -0.001(2)
C5 0.013(3) 0.013(3) 0.009(3) 0.000(2) 0.005(2) -0.001(2)
C6 0.017(3) 0.021(4) 0.016(3) -0.005(3) 0.005(2) 0.004(2)
C7 0.010(3) 0.015(3) 0.009(3) 0.000(2) 0.003(2) 0.002(2)
C8 0.011(3) 0.019(3) 0.007(3) 0.002(2) 0.001(2) 0.000(2)
C9 0.026(3) 0.011(3) 0.007(3) 0.001(2) 0.001(2) -0.003(2)
C10 0.010(2) 0.014(3) 0.012(3) -0.003(2) 0.004(2) -0.004(2)
C11 0.007(3) 0.018(3) 0.016(3) -0.004(3) 0.001(2) 0.001(2)
C12 0.013(3) 0.017(3) 0.011(3) 0.007(3) -0.002(3) 0.000(2)
C13 0.015(3) 0.016(3) 0.011(3) 0.002(2) 0.000(2) -0.003(2)
C14 0.014(3) 0.012(3) 0.019(3) 0.001(2) 0.000(2) -0.005(2)
C15 0.018(3) 0.019(3) 0.017(3) 0.000(3) -0.001(2) 0.003(2)
C16 0.018(3) 0.021(4) 0.016(3) -0.007(2) 0.003(2) 0.000(2)
C17 0.008(3) 0.016(3) 0.016(3) 0.007(3) 0.004(2) 0.001(2)
C18 0.009(3) 0.013(3) 0.017(3) -0.003(2) 0.000(2) -0.002(2)
C19 0.013(3) 0.018(3) 0.012(3) 0.000(2) -0.001(2) -0.001(2)
C20 0.007(3) 0.014(3) 0.010(3) -0.002(2) 0.000(2) 0.003(2)
C21 0.015(3) 0.021(3) 0.003(2) -0.001(2) 0.001(2) -0.001(2)
C22 0.011(3) 0.013(3) 0.014(3) 0.000(2) 0.003(2) -0.006(2)
C23 0.008(3) 0.022(3) 0.011(3) -0.003(2) 0.000(2) 0.001(2)
C24 0.008(2) 0.011(3) 0.012(3) -0.003(2) 0.002(2) -0.001(2)
C25 0.005(3) 0.018(3) 0.013(3) -0.002(2) -0.003(2) 0.000(2)
C26 0.020(3) 0.012(3) 0.018(3) 0.000(2) 0.001(2) -0.002(2)
C27 0.021(3) 0.014(3) 0.024(3) -0.007(3) -0.001(2) 0.003(2)
C28 0.014(3) 0.025(3) 0.011(3) 0.005(2) 0.000(2) 0.000(2)
C29 0.021(3) 0.022(3) 0.013(3) -0.002(3) 0.003(2) -0.004(2)
C30 0.029(3) 0.015(3) 0.011(3) 0.005(2) 0.004(2) -0.001(2)
C31 0.012(3) 0.020(3) 0.014(3) -0.003(2) 0.000(2) 0.002(2)
C32 0.020(3) 0.014(3) 0.016(3) 0.001(2) -0.002(3) -0.001(2)
C33 0.027(3) 0.020(3) 0.011(3) -0.004(3) 0.001(2) -0.003(2)
C34 0.031(3) 0.011(3) 0.009(3) 0.002(2) 0.001(2) -0.002(2)
C35 0.019(3) 0.020(3) 0.012(3) 0.000(2) -0.001(2) 0.003(2)
C36 0.019(3) 0.026(4) 0.017(3) -0.001(3) 0.005(2) 0.002(2)
C37 0.024(3) 0.027(4) 0.016(3) 0.003(3) 0.001(2) 0.001(2)
C38 0.017(3) 0.042(4) 0.013(3) -0.002(3) -0.002(2) -0.002(2)
C39 0.027(3) 0.029(4) 0.016(3) -0.003(3) 0.005(2) -0.002(2)
C40 0.013(3) 0.057(5) 0.018(4) -0.002(3) -0.001(2) -0.005(3)
C41 0.032(4) 0.058(5) 0.027(3) -0.003(3) 0.003(3) -0.001(3)
C42 0.020(3) 0.009(3) 0.012(2) 0.003(2) 0.001(2) 0.0007(19)
C43 0.017(3) 0.021(3) 0.015(3) -0.003(2) 0.001(2) 0.000(2)
C44 0.025(3) 0.027(3) 0.010(3) -0.004(2) -0.001(2) 0.002(3)
C45 0.013(3) 0.029(4) 0.023(3) -0.003(2) -0.003(2) 0.006(2)
C46 0.020(3) 0.025(3) 0.016(3) -0.007(2) 0.002(2) -0.001(2)
C47 0.019(3) 0.021(4) 0.028(3) 0.007(3) -0.002(2) 0.002(2)
C48 0.021(3) 0.020(3) 0.030(3) -0.005(3) 0.001(3) 0.001(2)
C49 0.034(4) 0.025(4) 0.050(4) -0.001(3) -0.006(3) 0.003(3)
C50 0.006(3) 0.020(3) 0.019(3) 0.001(2) -0.002(2) 0.001(2)
C51 0.023(4) 0.016(3) 0.014(3) 0.001(2) 0.002(3) 0.001(2)
C52 0.011(3) 0.015(3) 0.009(3) 0.000(2) -0.001(2) 0.002(2)
C53 0.009(3) 0.013(3) 0.013(3) 0.001(2) 0.000(2) 0.001(2)
C54 0.010(3) 0.015(3) 0.010(3) 0.002(2) 0.002(2) 0.002(2)
C55 0.015(3) 0.012(3) 0.008(3) 0.001(2) -0.004(2) 0.001(2)
C56 0.015(3) 0.013(3) 0.007(3) 0.001(2) 0.003(2) 0.000(2)
C57 0.011(3) 0.013(3) 0.012(3) -0.003(2) -0.002(2) 0.004(2)
C58 0.025(3) 0.008(3) 0.007(3) 0.000(2) 0.004(2) 0.003(2)
C59 0.006(3) 0.012(3) 0.013(3) -0.001(2) -0.008(2) 0.0022(19)
C60 0.020(3) 0.007(3) 0.018(3) 0.000(2) 0.002(2) 0.003(2)
C61 0.010(3) 0.010(3) 0.019(3) 0.003(3) 0.004(2) 0.002(2)
C62 0.019(3) 0.016(3) 0.016(3) -0.002(2) -0.004(3) 0.000(2)
C63 0.006(3) 0.016(3) 0.023(3) 0.001(3) 0.002(2) -0.002(2)
C64 0.014(3) 0.018(3) 0.017(3) 0.002(2) 0.004(2) 0.002(2)
C65 0.013(3) 0.019(3) 0.011(3) 0.001(2) -0.004(2) 0.002(2)
C66 0.012(3) 0.012(3) 0.010(3) -0.002(2) -0.002(2) 0.002(2)
C67 0.011(3) 0.008(3) 0.022(3) -0.004(2) -0.002(2) 0.004(2)
C68 0.013(3) 0.019(3) 0.012(3) -0.003(2) 0.002(2) 0.002(2)
C69 0.009(3) 0.014(3) 0.012(3) -0.002(2) -0.004(2) 0.001(2)
C70 0.013(3) 0.017(3) 0.004(2) -0.001(2) 0.002(2) 0.000(2)
C71 0.013(3) 0.005(3) 0.016(3) -0.001(2) 0.001(2) -0.0009(19)
C72 0.011(3) 0.021(3) 0.011(3) -0.003(2) 0.000(2) 0.000(2)
C73 0.012(3) 0.013(3) 0.012(3) -0.001(2) 0.000(2) -0.003(2)
C74 0.011(3) 0.017(3) 0.011(3) -0.001(2) 0.000(2) 0.001(2)
C75 0.019(3) 0.021(4) 0.018(3) 0.001(2) 0.001(3) -0.002(2)
C76 0.013(3) 0.028(3) 0.016(3) 0.000(2) -0.003(2) -0.003(2)
C77 0.012(3) 0.014(3) 0.015(3) 0.000(2) 0.000(2) 0.000(2)
C78 0.019(3) 0.024(3) 0.012(3) 0.002(2) 0.000(2) 0.000(2)
C79 0.028(3) 0.024(3) 0.008(3) -0.001(2) 0.002(2) 0.003(3)
C80 0.014(3) 0.020(3) 0.014(3) 0.002(2) -0.002(2) 0.002(2)
C81 0.021(3) 0.030(3) 0.017(3) 0.001(3) -0.013(3) 0.001(3)
C82 0.023(4) 0.033(4) 0.010(3) -0.003(3) 0.004(2) -0.002(3)
C83 0.012(3) 0.015(3) 0.008(3) -0.002(2) 0.003(2) 0.000(2)
C84 0.022(3) 0.014(3) 0.011(3) 0.001(2) 0.000(2) 0.004(2)
C85 0.019(3) 0.022(3) 0.016(3) -0.005(2) -0.003(2) 0.004(2)
C86 0.030(3) 0.016(3) 0.013(3) 0.002(2) 0.000(2) -0.002(2)
C87 0.037(4) 0.022(3) 0.016(3) -0.004(2) -0.001(3) 0.002(2)
C88 0.050(4) 0.009(3) 0.023(3) -0.005(2) -0.001(3) 0.001(2)
C89 0.067(5) 0.027(4) 0.014(4) -0.001(3) 0.000(3) 0.006(3)
C90 0.087(6) 0.019(4) 0.024(3) -0.006(3) -0.003(4) 0.004(3)
C91 0.014(3) 0.015(3) 0.012(2) 0.000(2) -0.002(2) 0.0017(19)
C92 0.013(3) 0.019(3) 0.014(3) -0.004(2) 0.003(2) -0.001(2)
C93 0.015(3) 0.013(3) 0.013(3) -0.002(2) 0.004(2) 0.000(2)
C94 0.029(3) 0.021(3) 0.018(3) 0.003(2) -0.005(2) 0.006(2)
C95 0.018(3) 0.016(3) 0.018(3) 0.001(2) 0.002(2) 0.001(2)
C96 0.021(3) 0.015(3) 0.028(3) 0.001(3) 0.000(2) 0.002(2)
C97 0.024(3) 0.024(4) 0.026(3) -0.001(3) 0.001(3) 0.003(2)
C98 0.012(3) 0.036(4) 0.046(4) 0.000(3) 0.003(3) 0.001(2)
C99 0.034(4) 0.037(4) 0.019(3) -0.003(3) 0.000(3) -0.002(3)
C100 0.035(4) 0.022(4) 0.017(3) -0.003(3) -0.001(3) 0.002(2)

loop_
_atom_type_symbol
_atom_type_description
_atom_type_scat_dispersion_real
_atom_type_scat_dispersion_imag
_atom_type_scat_source
C C 0.0033 0.0016 'International Tables Vol C Tables 4.2.6.8 and 6.1.1.4'
H H 0.0000 0.0000 'International Tables Vol C Tables 4.2.6.8 and 6.1.1.4'
N N 0.0061 0.0033 'International Tables Vol C Tables 4.2.6.8 and 6.1.1.4'
Cl Cl 0.1484 0.1585 'International Tables Vol C Tables 4.2.6.8 and 6.1.1.4'
Br Br -0.2901 2.4595 'International Tables Vol C Tables 4.2.6.8 and 6.1.1.4'

loop_
_geom_angle_atom_site_label_1
_geom_angle_atom_site_label_2
_geom_angle_atom_site_label_3
_geom_angle
C27 C1 C2 121.7(5)
C27 C1 Br1 120.6(4)
C2 C1 Br1 117.8(4)
C3 C2 C1 116.9(5)
C3 C2 H2 121.6
C1 C2 H2 121.6
C25 C3 C2 120.6(5)
C25 C3 C4 108.9(5)
C2 C3 C4 130.5(5)
C28 C4 C5 126.5(5)
C28 C4 C3 127.2(5)
C5 C4 C3 106.3(5)
C6 C5 C24 120.8(5)
C6 C5 C4 131.5(5)
C24 C5 C4 107.7(5)
C7 C6 C5 116.7(5)
C7 C6 H6 121.6
C5 C6 H6 121.6
C6 C7 C22 122.6(5)
C6 C7 C8 128.9(5)
C22 C7 C8 108.5(4)
C9 C8 C20 121.9(5)
C9 C8 C7 130.3(5)
C20 C8 C7 107.7(4)
C8 C9 C10 117.6(5)
C8 C9 H9 121.2
C10 C9 H9 121.2
C9 C10 C18 120.2(5)
C9 C10 C11 132.2(5)
C18 C10 C11 107.5(5)
C31 C11 C10 126.3(5)
C31 C11 C12 126.4(5)
C10 C11 C12 107.3(5)
C13 C12 C17 120.7(5)
C13 C12 C11 131.7(5)
C17 C12 C11 107.6(5)
C12 C13 C14 116.4(5)
C12 C13 H13 121.8
C14 C13 H13 121.8
C15 C14 C13 122.6(5)
C15 C14 Br2 119.3(4)
C13 C14 Br2 118.0(4)
C16 C15 C14 120.2(5)
C16 C15 H15 119.9
C14 C15 H15 119.9
C17 C16 C15 119.9(5)
C17 C16 H16 120.0
C15 C16 H16 120.0
C16 C17 C12 120.1(5)
C16 C17 C18 131.7(5)
C12 C17 C18 108.1(5)
C19 C18 C10 121.5(5)
C19 C18 C17 129.1(5)
C10 C18 C17 109.3(5)
C20 C19 C18 118.0(5)
C20 C19 H19 121.0
C18 C19 H19 121.0
C19 C20 C8 120.8(5)
C19 C20 C21 129.0(4)
C8 C20 C21 110.2(4)
C22 C21 C20 101.1(4)
C22 C21 C34 115.2(4)
C20 C21 C34 114.0(4)
C22 C21 C42 109.3(4)
C20 C21 C42 107.9(4)
C34 C21 C42 108.9(4)
C23 C22 C7 120.8(5)
C23 C22 C21 127.6(4)
C7 C22 C21 111.4(4)
C22 C23 C24 117.5(5)
C22 C23 H23 121.3
C24 C23 H23 121.3
C23 C24 C5 121.4(5)
C23 C24 C25 129.4(5)
C5 C24 C25 109.2(5)
C26 C25 C3 121.6(5)
C26 C25 C24 130.5(5)
C3 C25 C24 107.9(5)
C25 C26 C27 118.6(5)
C25 C26 H26 120.7
C27 C26 H26 120.7
C26 C27 C1 120.6(5)
C26 C27 H27 119.7
C1 C27 H27 119.7
C4 C28 C29 123.5(5)
C4 C28 C30 123.6(5)
C29 C28 C30 112.9(4)
N1 C29 C28 177.4(6)
N2 C30 C28 178.4(6)
C11 C31 C32 123.4(5)
C11 C31 C33 124.0(5)
C32 C31 C33 112.7(5)
N4 C32 C31 176.7(6)
N3 C33 C31 179.6(6)
C35 C34 C21 116.6(4)
C35 C34 H34A 108.1
C21 C34 H34A 108.1
C35 C34 H34B 108.1
C21 C34 H34B 108.1
H34A C34 H34B 107.3
C36 C35 C34 112.3(4)
C36 C35 H35A 109.2
C34 C35 H35A 109.2
C36 C35 H35B 109.2
C34 C35 H35B 109.2
H35A C35 H35B 107.9
C35 C36 C37 112.6(4)
C35 C36 H36A 109.1
C37 C36 H36A 109.1
C35 C36 H36B 109.1
C37 C36 H36B 109.1
H36A C36 H36B 107.8
C36 C37 C38 113.0(4)
C36 C37 H37A 109.0
C38 C37 H37A 109.0
C36 C37 H37B 109.0
C38 C37 H37B 109.0
H37A C37 H37B 107.8
C39 C38 C37 113.1(4)
C39 C38 H38A 109.0
C37 C38 H38A 109.0
C39 C38 H38B 109.0
C37 C38 H38B 109.0
H38A C38 H38B 107.8
C38 C39 C40 112.7(4)
C38 C39 H39A 109.1
C40 C39 H39A 109.1
C38 C39 H39B 109.1
C40 C39 H39B 109.1
H39A C39 H39B 107.8
C41 C40 C39 113.4(5)
C41 C40 H40A 108.9
C39 C40 H40A 108.9
C41 C40 H40B 108.9
C39 C40 H40B 108.9
H40A C40 H40B 107.7
C40 C41 H41A 109.5
C40 C41 H41B 109.5
H41A C41 H41B 109.5
C40 C41 H41C 109.5
H41A C41 H41C 109.5
H41B C41 H41C 109.5
C43 C42 C21 115.2(4)
C43 C42 H42A 108.5
C21 C42 H42A 108.5
C43 C42 H42B 108.5
C21 C42 H42B 108.5
H42A C42 H42B 107.5
C42 C43 C44 113.6(4)
C42 C43 H43A 108.9
C44 C43 H43A 108.9
C42 C43 H43B 108.9
C44 C43 H43B 108.9
H43A C43 H43B 107.7
C45 C44 C43 114.8(4)
C45 C44 H44A 108.6
C43 C44 H44A 108.6
C45 C44 H44B 108.6
C43 C44 H44B 108.6
H44A C44 H44B 107.5
C44 C45 C46 112.1(4)
C44 C45 H45A 109.2
C46 C45 H45A 109.2
C44 C45 H45B 109.2
C46 C45 H45B 109.2
H45A C45 H45B 107.9
C47 C46 C45 113.4(4)
C47 C46 H46A 108.9
C45 C46 H46A 108.9
C47 C46 H46B 108.9
C45 C46 H46B 108.9
H46A C46 H46B 107.7
C46 C47 C48 112.3(4)
C46 C47 H47A 109.1
C48 C47 H47A 109.1
C46 C47 H47B 109.1
C48 C47 H47B 109.1
H47A C47 H47B 107.9
C49 C48 C47 114.6(5)
C49 C48 H48A 108.6
C47 C48 H48A 108.6
C49 C48 H48B 108.6
C47 C48 H48B 108.6
H48A C48 H48B 107.6
C48 C49 H49A 109.5
C48 C49 H49B 109.5
H49A C49 H49B 109.5
C48 C49 H49C 109.5
H49A C49 H49C 109.5
H49B C49 H49C 109.5
C51 C50 C76 123.0(5)
C51 C50 Br3 118.3(4)
C76 C50 Br3 118.7(4)
C50 C51 C52 117.7(5)
C50 C51 H51 121.2
C52 C51 H51 121.2
C74 C52 C51 119.5(5)
C74 C52 C53 109.4(4)
C51 C52 C53 131.0(5)
C77 C53 C52 128.1(5)
C77 C53 C54 125.7(5)
C52 C53 C54 106.2(4)
C55 C54 C73 120.8(5)
C55 C54 C53 131.3(5)
C73 C54 C53 107.8(4)
C54 C55 C56 116.9(5)
C54 C55 H55 121.5
C56 C55 H55 121.5
C71 C56 C55 122.7(5)
C71 C56 C57 107.5(4)
C55 C56 C57 129.8(5)
C58 C57 C69 122.1(5)
C58 C57 C56 129.7(5)
C69 C57 C56 108.2(4)
C57 C58 C59 117.3(5)
C57 C58 H58 121.4
C59 C58 H58 121.4
C58 C59 C67 120.3(5)
C58 C59 C60 131.6(5)
C67 C59 C60 108.0(4)
C80 C60 C61 126.7(5)
C80 C60 C59 126.7(5)
C61 C60 C59 106.6(5)
C66 C61 C62 118.8(5)
C66 C61 C60 109.4(5)
C62 C61 C60 131.7(6)
C63 C62 C61 116.0(5)
C63 C62 H62 122.0
C61 C62 H62 122.0
C64 C63 C62 124.4(5)
C64 C63 Br4 118.8(4)
C62 C63 Br4 116.8(4)
C63 C64 C65 119.8(5)
C63 C64 H64 120.1
C65 C64 H64 120.1
C66 C65 C64 118.4(5)
C66 C65 H65 120.8
C64 C65 H65 120.8
C65 C66 C61 122.5(5)
C65 C66 C67 130.6(5)
C61 C66 C67 106.9(5)
C68 C67 C59 122.1(5)
C68 C67 C66 128.9(5)
C59 C67 C66 109.0(5)
C67 C68 C69 117.2(5)
C67 C68 H68 121.4
C69 C68 H68 121.4
C57 C69 C68 120.9(4)
C57 C69 C70 111.6(4)
C68 C69 C70 127.3(4)
C69 C70 C83 115.6(4)
C69 C70 C71 100.1(4)
C83 C70 C71 114.9(4)
C69 C70 C91 109.5(4)
C83 C70 C91 108.4(4)
C71 C70 C91 107.9(4)
C56 C71 C72 120.6(5)
C56 C71 C70 111.4(4)
C72 C71 C70 127.7(4)
C73 C72 C71 117.4(5)
C73 C72 H72 121.3
C71 C72 H72 121.3
C72 C73 C54 121.6(5)
C72 C73 C74 129.9(5)
C54 C73 C74 108.4(4)
C75 C74 C52 122.3(5)
C75 C74 C73 129.6(5)
C52 C74 C73 108.1(4)
C74 C75 C76 117.8(5)
C74 C75 H75 121.1
C76 C75 H75 121.1
C50 C76 C75 119.6(5)
C50 C76 H76 120.2
C75 C76 H76 120.2
C53 C77 C79 124.6(5)
C53 C77 C78 122.4(5)
C79 C77 C78 113.0(4)
N5 C78 C77 177.1(6)
N6 C79 C77 178.6(6)
C60 C80 C82 123.8(5)
C60 C80 C81 123.3(5)
C82 C80 C81 112.9(4)
N7 C81 C80 177.1(6)
N8 C82 C80 177.1(6)
C84 C83 C70 116.1(4)
C84 C83 H83A 108.3
C70 C83 H83A 108.3
C84 C83 H83B 108.3
C70 C83 H83B 108.3
H83A C83 H83B 107.4
C83 C84 C85 112.8(4)
C83 C84 H84A 109.0
C85 C84 H84A 109.0
C83 C84 H84B 109.0
C85 C84 H84B 109.0
H84A C84 H84B 107.8
C86 C85 C84 112.9(4)
C86 C85 H85A 109.0
C84 C85 H85A 109.0
C86 C85 H85B 109.0
C84 C85 H85B 109.0
H85A C85 H85B 107.8
C85 C86 C87 113.0(4)
C85 C86 H86A 109.0
C87 C86 H86A 109.0
C85 C86 H86B 109.0
C87 C86 H86B 109.0
H86A C86 H86B 107.8
C88 C87 C86 112.9(4)
C88 C87 H87A 109.0
C86 C87 H87A 109.0
C88 C87 H87B 109.0
C86 C87 H87B 109.0
H87A C87 H87B 107.8
C89 C88 C87 111.5(4)
C89 C88 H88A 109.3
C87 C88 H88A 109.3
C89 C88 H88B 109.3
C87 C88 H88B 109.3
H88A C88 H88B 108.0
C88 C89 C90 112.8(5)
C88 C89 H89A 109.0
C90 C89 H89A 109.0
C88 C89 H89B 109.0
C90 C89 H89B 109.0
H89A C89 H89B 107.8
C89 C90 H90A 109.5
C89 C90 H90B 109.5
H90A C90 H90B 109.5
C89 C90 H90C 109.5
H90A C90 H90C 109.5
H90B C90 H90C 109.5
C92 C91 C70 115.1(4)
C92 C91 H91A 108.5
C70 C91 H91A 108.5
C92 C91 H91B 108.5
C70 C91 H91B 108.5
H91A C91 H91B 107.5
C93 C92 C91 114.0(4)
C93 C92 H92A 108.7
C91 C92 H92A 108.7
C93 C92 H92B 108.7
C91 C92 H92B 108.7
H92A C92 H92B 107.6
C92 C93 C94 113.3(4)
C92 C93 H93A 108.9
C94 C93 H93A 108.9
C92 C93 H93B 108.9
C94 C93 H93B 108.9
H93A C93 H93B 107.7
C95 C94 C93 112.2(4)
C95 C94 H94A 109.2
C93 C94 H94A 109.2
C95 C94 H94B 109.2
C93 C94 H94B 109.2
H94A C94 H94B 107.9
C94 C95 C96 113.1(4)
C94 C95 H95A 109.0
C96 C95 H95A 109.0
C94 C95 H95B 109.0
C96 C95 H95B 109.0
H95A C95 H95B 107.8
C95 C96 C97 111.8(4)
C95 C96 H96A 109.3
C97 C96 H96A 109.3
C95 C96 H96B 109.3
C97 C96 H96B 109.3
H96A C96 H96B 107.9
C96 C97 C98 114.1(5)
C96 C97 H97A 108.7
C98 C97 H97A 108.7
C96 C97 H97B 108.7
C98 C97 H97B 108.7
H97A C97 H97B 107.6
C97 C98 H98A 109.5
C97 C98 H98B 109.5
H98A C98 H98B 109.5
C97 C98 H98C 109.5
H98A C98 H98C 109.5
H98B C98 H98C 109.5
Cl1 C99 Cl3 110.0(3)
Cl1 C99 Cl2 108.9(3)
Cl3 C99 Cl2 109.3(3)
Cl1 C99 H99 109.5
Cl3 C99 H99 109.5
Cl2 C99 H99 109.5
Cl5 C100 Cl4 111.0(3)
Cl5 C100 Cl6 110.9(3)
Cl4 C100 Cl6 110.4(3)
Cl5 C100 H100 108.2
Cl4 C100 H100 108.2
Cl6 C100 H100 108.2

loop_
_geom_bond_atom_site_label_1
_geom_bond_atom_site_label_2
_geom_bond_distance
Br1 C1 1.889(5)
Br2 C14 1.892(5)
Br3 C50 1.905(5)
Br4 C63 1.913(5)
Cl1 C99 1.759(6)
Cl2 C99 1.772(5)
Cl3 C99 1.765(5)
Cl4 C100 1.753(5)
Cl5 C100 1.744(5)
Cl6 C100 1.762(5)
N1 C29 1.135(6)
N2 C30 1.128(6)
N3 C33 1.164(6)
N4 C32 1.130(6)
N5 C78 1.121(6)
N6 C79 1.132(6)
N7 C81 1.133(6)
N8 C82 1.132(6)
C1 C27 1.384(8)
C1 C2 1.402(7)
C2 C3 1.396(7)
C2 H2 0.9500
C3 C25 1.393(7)
C3 C4 1.479(7)
C4 C28 1.372(7)
C4 C5 1.469(7)
C5 C6 1.401(7)
C5 C24 1.407(7)
C6 C7 1.388(7)
C6 H6 0.9500
C7 C22 1.392(7)
C7 C8 1.479(7)
C8 C9 1.377(7)
C8 C20 1.415(6)
C9 C10 1.391(7)
C9 H9 0.9500
C10 C18 1.417(7)
C10 C11 1.465(7)
C11 C31 1.366(7)
C11 C12 1.488(7)
C12 C13 1.393(7)
C12 C17 1.418(7)
C13 C14 1.402(7)
C13 H13 0.9500
C14 C15 1.372(7)
C15 C16 1.370(7)
C15 H15 0.9500
C16 C17 1.368(7)
C16 H16 0.9500
C17 C18 1.467(7)
C18 C19 1.386(7)
C19 C20 1.366(7)
C19 H19 0.9500
C20 C21 1.536(6)
C21 C22 1.510(6)
C21 C34 1.538(6)
C21 C42 1.564(6)
C22 C23 1.389(7)
C23 C24 1.396(7)
C23 H23 0.9500
C24 C25 1.469(7)
C25 C26 1.369(7)
C26 C27 1.379(7)
C26 H26 0.9500
C27 H27 0.9500
C28 C29 1.442(7)
C28 C30 1.442(7)
C31 C32 1.437(7)
C31 C33 1.444(7)
C34 C35 1.527(6)
C34 H34A 0.9900
C34 H34B 0.9900
C35 C36 1.519(7)
C35 H35A 0.9900
C35 H35B 0.9900
C36 C37 1.534(7)
C36 H36A 0.9900
C36 H36B 0.9900
C37 C38 1.540(7)
C37 H37A 0.9900
C37 H37B 0.9900
C38 C39 1.520(7)
C38 H38A 0.9900
C38 H38B 0.9900
C39 C40 1.535(7)
C39 H39A 0.9900
C39 H39B 0.9900
C40 C41 1.513(7)
C40 H40A 0.9900
C40 H40B 0.9900
C41 H41A 0.9800
C41 H41B 0.9800
C41 H41C 0.9800
C42 C43 1.515(6)
C42 H42A 0.9900
C42 H42B 0.9900
C43 C44 1.529(6)
C43 H43A 0.9900
C43 H43B 0.9900
C44 C45 1.528(7)
C44 H44A 0.9900
C44 H44B 0.9900
C45 C46 1.541(6)
C45 H45A 0.9900
C45 H45B 0.9900
C46 C47 1.527(7)
C46 H46A 0.9900
C46 H46B 0.9900
C47 C48 1.535(7)
C47 H47A 0.9900
C47 H47B 0.9900
C48 C49 1.505(7)
C48 H48A 0.9900
C48 H48B 0.9900
C49 H49A 0.9800
C49 H49B 0.9800
C49 H49C 0.9800
C50 C51 1.373(7)
C50 C76 1.381(7)
C51 C52 1.402(7)
C51 H51 0.9500
C52 C74 1.399(7)
C52 C53 1.469(7)
C53 C77 1.356(6)
C53 C54 1.485(7)
C54 C55 1.384(7)
C54 C73 1.420(7)
C55 C56 1.391(7)
C55 H55 0.9500
C56 C71 1.389(6)
C56 C57 1.477(7)
C57 C58 1.396(7)
C57 C69 1.396(6)
C58 C59 1.402(7)
C58 H58 0.9500
C59 C67 1.414(7)
C59 C60 1.468(7)
C60 C80 1.361(7)
C60 C61 1.456(7)
C61 C66 1.420(7)
C61 C62 1.421(7)
C62 C63 1.410(7)
C62 H62 0.9500
C63 C64 1.351(7)
C64 C65 1.400(7)
C64 H64 0.9500
C65 C66 1.373(7)
C65 H65 0.9500
C66 C67 1.472(7)
C67 C68 1.386(7)
C68 C69 1.404(7)
C68 H68 0.9500
C69 C70 1.504(6)
C70 C83 1.531(6)
C70 C71 1.537(6)
C70 C91 1.568(6)
C71 C72 1.400(7)
C72 C73 1.380(7)
C72 H72 0.9500
C73 C74 1.478(7)
C74 C75 1.374(7)
C75 C76 1.404(7)
C75 H75 0.9500
C76 H76 0.9500
C77 C79 1.434(7)
C77 C78 1.456(7)
C80 C82 1.459(7)
C80 C81 1.462(7)
C83 C84 1.511(6)
C83 H83A 0.9900
C83 H83B 0.9900
C84 C85 1.532(7)
C84 H84A 0.9900
C84 H84B 0.9900
C85 C86 1.511(7)
C85 H85A 0.9900
C85 H85B 0.9900
C86 C87 1.544(7)
C86 H86A 0.9900
C86 H86B 0.9900
C87 C88 1.526(7)
C87 H87A 0.9900
C87 H87B 0.9900
C88 C89 1.518(7)
C88 H88A 0.9900
C88 H88B 0.9900
C89 C90 1.546(7)
C89 H89A 0.9900
C89 H89B 0.9900
C90 H90A 0.9800
C90 H90B 0.9800
C90 H90C 0.9800
C91 C92 1.523(6)
C91 H91A 0.9900
C91 H91B 0.9900
C92 C93 1.520(6)
C92 H92A 0.9900
C92 H92B 0.9900
C93 C94 1.569(6)
C93 H93A 0.9900
C93 H93B 0.9900
C94 C95 1.524(6)
C94 H94A 0.9900
C94 H94B 0.9900
C95 C96 1.526(6)
C95 H95A 0.9900
C95 H95B 0.9900
C96 C97 1.530(7)
C96 H96A 0.9900
C96 H96B 0.9900
C97 C98 1.532(7)
C97 H97A 0.9900
C97 H97B 0.9900
C98 H98A 0.9800
C98 H98B 0.9800
C98 H98C 0.9800
C99 H99 1.0000
C100 H100 1.0000

loop_
_geom_torsion_atom_site_label_1
_geom_torsion_atom_site_label_2
_geom_torsion_atom_site_label_3
_geom_torsion_atom_site_label_4
_geom_torsion
C27 C1 C2 C3 -0.9(8)
Br1 C1 C2 C3 178.7(4)
C1 C2 C3 C25 0.1(7)
C1 C2 C3 C4 179.2(5)
C25 C3 C4 C28 -179.0(5)
C2 C3 C4 C28 1.9(9)
C25 C3 C4 C5 0.0(5)
C2 C3 C4 C5 -179.2(5)
C28 C4 C5 C6 -2.0(9)
C3 C4 C5 C6 179.0(5)
C28 C4 C5 C24 177.7(5)
C3 C4 C5 C24 -1.3(5)
C24 C5 C6 C7 -1.5(7)
C4 C5 C6 C7 178.2(5)
C5 C6 C7 C22 -1.9(7)
C5 C6 C7 C8 178.0(5)
C6 C7 C8 C9 0.3(9)
C22 C7 C8 C9 -179.8(5)
C6 C7 C8 C20 178.5(5)
C22 C7 C8 C20 -1.5(5)
C20 C8 C9 C10 1.9(7)
C7 C8 C9 C10 179.9(5)
C8 C9 C10 C18 0.0(7)
C8 C9 C10 C11 -176.3(5)
C9 C10 C11 C31 -0.3(8)
C18 C10 C11 C31 -177.0(5)
C9 C10 C11 C12 179.2(5)
C18 C10 C11 C12 2.5(5)
C31 C11 C12 C13 0.4(9)
C10 C11 C12 C13 -179.1(5)
C31 C11 C12 C17 178.9(4)
C10 C11 C12 C17 -0.6(5)
C17 C12 C13 C14 0.9(7)
C11 C12 C13 C14 179.3(5)
C12 C13 C14 C15 0.8(7)
C12 C13 C14 Br2 -176.5(4)
C13 C14 C15 C16 -2.2(8)
Br2 C14 C15 C16 175.1(4)
C14 C15 C16 C17 1.6(8)
C15 C16 C17 C12 0.1(7)
C15 C16 C17 C18 -178.2(5)
C13 C12 C17 C16 -1.4(7)
C11 C12 C17 C16 179.9(4)
C13 C12 C17 C18 177.3(4)
C11 C12 C17 C18 -1.5(5)
C9 C10 C18 C19 -0.5(7)
C11 C10 C18 C19 176.7(4)
C9 C10 C18 C17 179.4(4)
C11 C10 C18 C17 -3.5(5)
C16 C17 C18 C19 1.4(9)
C12 C17 C18 C19 -177.0(5)
C16 C17 C18 C10 -178.4(5)
C12 C17 C18 C10 3.1(6)
C10 C18 C19 C20 -1.0(7)
C17 C18 C19 C20 179.1(5)
C18 C19 C20 C8 3.0(7)
C18 C19 C20 C21 -173.2(4)
C9 C8 C20 C19 -3.6(7)
C7 C8 C20 C19 178.0(4)
C9 C8 C20 C21 173.2(4)
C7 C8 C20 C21 -5.2(5)
C19 C20 C21 C22 -174.4(5)
C8 C20 C21 C22 9.2(5)
C19 C20 C21 C34 -50.2(6)
C8 C20 C21 C34 133.4(4)
C19 C20 C21 C42 70.9(6)
C8 C20 C21 C42 -105.5(4)
C6 C7 C22 C23 3.4(7)
C8 C7 C22 C23 -176.5(4)
C6 C7 C22 C21 -172.3(4)
C8 C7 C22 C21 7.8(5)
C20 C21 C22 C23 174.4(5)
C34 C21 C22 C23 51.0(6)
C42 C21 C22 C23 -72.0(6)
C20 C21 C22 C7 -10.3(5)
C34 C21 C22 C7 -133.7(4)
C42 C21 C22 C7 103.4(4)
C7 C22 C23 C24 -1.4(7)
C21 C22 C23 C24 173.5(4)
C22 C23 C24 C5 -1.9(7)
C22 C23 C24 C25 -180.0(5)
C6 C5 C24 C23 3.4(7)
C4 C5 C24 C23 -176.3(4)
C6 C5 C24 C25 -178.2(4)
C4 C5 C24 C25 2.1(5)
C2 C3 C25 C26 0.6(7)
C4 C3 C25 C26 -178.6(5)
C2 C3 C25 C24 -179.5(4)
C4 C3 C25 C24 1.3(5)
C23 C24 C25 C26 -4.0(9)
C5 C24 C25 C26 177.8(5)
C23 C24 C25 C3 176.1(5)
C5 C24 C25 C3 -2.1(6)
C3 C25 C26 C27 -0.6(7)
C24 C25 C26 C27 179.6(5)
C25 C26 C27 C1 -0.2(8)
C2 C1 C27 C26 1.0(8)
Br1 C1 C27 C26 -178.6(4)
C5 C4 C28 C29 179.2(5)
C3 C4 C28 C29 -2.0(8)
C5 C4 C28 C30 0.0(8)
C3 C4 C28 C30 178.8(5)
C4 C28 C29 N1 162(14)
C30 C28 C29 N1 -19(14)
C4 C28 C30 N2 -147(24)
C29 C28 C30 N2 34(25)
C10 C11 C31 C32 179.2(5)
C12 C11 C31 C32 -0.2(8)
C10 C11 C31 C33 -2.0(7)
C12 C11 C31 C33 178.6(5)
C11 C31 C32 N4 175(100)
C33 C31 C32 N4 -4(10)
C11 C31 C33 N3 111(100)
C32 C31 C33 N3 -70(100)
C22 C21 C34 C35 58.2(6)
C20 C21 C34 C35 -58.1(6)
C42 C21 C34 C35 -178.7(4)
C21 C34 C35 C36 177.7(4)
C34 C35 C36 C37 178.8(4)
C35 C36 C37 C38 -179.7(4)
C36 C37 C38 C39 178.2(4)
C37 C38 C39 C40 -177.5(4)
C38 C39 C40 C41 -179.3(5)
C22 C21 C42 C43 -48.1(5)
C20 C21 C42 C43 61.0(5)
C34 C21 C42 C43 -174.7(4)
C21 C42 C43 C44 -152.8(4)
C42 C43 C44 C45 66.5(5)
C43 C44 C45 C46 67.4(5)
C44 C45 C46 C47 -179.7(4)
C45 C46 C47 C48 -172.3(4)
C46 C47 C48 C49 178.9(4)
C76 C50 C51 C52 -1.4(8)
Br3 C50 C51 C52 177.3(4)
C50 C51 C52 C74 -0.5(7)
C50 C51 C52 C53 -178.5(5)
C74 C52 C53 C77 -178.8(5)
C51 C52 C53 C77 -0.7(10)
C74 C52 C53 C54 -0.1(6)
C51 C52 C53 C54 178.1(5)
C77 C53 C54 C55 -0.7(9)
C52 C53 C54 C55 -179.5(5)
C77 C53 C54 C73 178.0(5)
C52 C53 C54 C73 -0.8(5)
C73 C54 C55 C56 -1.7(7)
C53 C54 C55 C56 176.9(5)
C54 C55 C56 C71 -0.5(7)
C54 C55 C56 C57 -179.7(4)
C71 C56 C57 C58 -179.5(5)
C55 C56 C57 C58 -0.3(9)
C71 C56 C57 C69 0.6(5)
C55 C56 C57 C69 179.9(5)
C69 C57 C58 C59 0.6(7)
C56 C57 C58 C59 -179.3(4)
C57 C58 C59 C67 2.6(7)
C57 C58 C59 C60 -178.5(5)
C58 C59 C60 C80 2.2(9)
C67 C59 C60 C80 -178.7(5)
C58 C59 C60 C61 -178.1(5)
C67 C59 C60 C61 0.9(6)
C80 C60 C61 C66 -179.8(5)
C59 C60 C61 C66 0.6(6)
C80 C60 C61 C62 -1.1(9)
C59 C60 C61 C62 179.3(5)
C66 C61 C62 C63 0.3(7)
C60 C61 C62 C63 -178.2(5)
C61 C62 C63 C64 0.3(7)
C61 C62 C63 Br4 -178.5(4)
C62 C63 C64 C65 -0.5(8)
Br4 C63 C64 C65 178.3(4)
C63 C64 C65 C66 0.0(7)
C64 C65 C66 C61 0.6(8)
C64 C65 C66 C67 -179.6(5)
C62 C61 C66 C65 -0.8(7)
C60 C61 C66 C65 178.1(5)
C62 C61 C66 C67 179.3(4)
C60 C61 C66 C67 -1.8(6)
C58 C59 C67 C68 -4.0(8)
C60 C59 C67 C68 176.9(4)
C58 C59 C67 C66 177.1(4)
C60 C59 C67 C66 -2.0(6)
C65 C66 C67 C68 3.7(9)
C61 C66 C67 C68 -176.4(5)
C65 C66 C67 C59 -177.5(5)
C61 C66 C67 C59 2.4(6)
C59 C67 C68 C69 1.9(7)
C66 C67 C68 C69 -179.4(5)
C58 C57 C69 C68 -2.7(7)
C56 C57 C69 C68 177.2(4)
C58 C57 C69 C70 172.9(4)
C56 C57 C69 C70 -7.2(5)
C67 C68 C69 C57 1.4(7)
C67 C68 C69 C70 -173.5(4)
C57 C69 C70 C83 134.0(4)
C68 C69 C70 C83 -50.7(7)
C57 C69 C70 C71 10.1(5)
C68 C69 C70 C71 -174.7(4)
C57 C69 C70 C91 -103.2(4)
C68 C69 C70 C91 72.0(6)
C55 C56 C71 C72 1.5(7)
C57 C56 C71 C72 -179.2(4)
C55 C56 C71 C70 -173.2(4)
C57 C56 C71 C70 6.1(5)
C69 C70 C71 C56 -9.7(5)
C83 C70 C71 C56 -134.2(4)
C91 C70 C71 C56 104.7(4)
C69 C70 C71 C72 176.1(5)
C83 C70 C71 C72 51.6(6)
C91 C70 C71 C72 -69.5(6)
C56 C71 C72 C73 -0.1(7)
C70 C71 C72 C73 173.6(4)
C71 C72 C73 C54 -2.1(7)
C71 C72 C73 C74 -178.5(5)
C55 C54 C73 C72 3.1(7)
C53 C54 C73 C72 -175.8(5)
C55 C54 C73 C74 -179.8(4)
C53 C54 C73 C74 1.3(5)
C51 C52 C74 C75 2.0(8)
C53 C52 C74 C75 -179.6(5)
C51 C52 C74 C73 -177.5(5)
C53 C52 C74 C73 0.9(6)
C72 C73 C74 C75 -4.1(9)
C54 C73 C74 C75 179.2(5)
C72 C73 C74 C52 175.4(5)
C54 C73 C74 C52 -1.3(6)
C52 C74 C75 C76 -1.6(8)
C73 C74 C75 C76 177.9(5)
C51 C50 C76 C75 1.8(8)
Br3 C50 C76 C75 -176.8(4)
C74 C75 C76 C50 -0.3(8)
C52 C53 C77 C79 178.8(5)
C54 C53 C77 C79 0.2(8)
C52 C53 C77 C78 0.0(9)
C54 C53 C77 C78 -178.5(5)
C53 C77 C78 N5 174(100)
C79 C77 C78 N5 -5(13)
C53 C77 C79 N6 154(27)
C78 C77 C79 N6 -27(27)
C61 C60 C80 C82 0.5(9)
C59 C60 C80 C82 -180.0(5)
C61 C60 C80 C81 179.9(5)
C59 C60 C80 C81 -0.5(8)
C60 C80 C81 N7 -164(12)
C82 C80 C81 N7 16(12)
C60 C80 C82 N8 164(13)
C81 C80 C82 N8 -15(13)
C69 C70 C83 C84 -58.0(5)
C71 C70 C83 C84 57.9(5)
C91 C70 C83 C84 178.7(4)
C70 C83 C84 C85 177.3(4)
C83 C84 C85 C86 -179.2(4)
C84 C85 C86 C87 -179.4(4)
C85 C86 C87 C88 -179.4(4)
C86 C87 C88 C89 177.1(5)
C87 C88 C89 C90 178.2(5)
C69 C70 C91 C92 47.4(5)
C83 C70 C91 C92 174.3(3)
C71 C70 C91 C92 -60.6(5)
C70 C91 C92 C93 156.7(4)
C91 C92 C93 C94 -66.4(5)
C92 C93 C94 C95 -66.3(5)
C93 C94 C95 C96 179.8(4)
C94 C95 C96 C97 173.6(4)
C95 C96 C97 C98 -179.9(4)
